data_7717637
loop_
_publ_author_name
'de Alencar, Francisca Mayara Santos'
'Gondim, Ana Cl\'audia Silva'
'Moreira Carvalho, Idalina Maria'
'Andrade, Alexandre'
'de Fran\,ca Lopes, Luiz Gonzaga Fran\,ca'
'Silva Sousa, Eduardo Henrique'
'Gouveia, Jr., Florencio'
'Ayala, Alejandro Pedro'
'Palmeira-Mello, Marcos V.'
'Moraes, Carlos Andr\'e F'
'Batista, Alzir A.'
'Vasconcelos, Mayron'
'Oliveira, Ge\^angela'

_publ_section_title
;
 Terpyridine-based ruthenium complexes containing 4,5-diazafluoren-9-one
 ligand with light-driven enhancement of biological activity
;
_journal_name_full 'Dalton Transactions'
_journal_paper_doi 10.1039/D4DT02562H
_journal_year 2025
_chemical_formula_moiety 'C32 H21 Cl N5 O Ru, F6 P, 1.5(C3 H6 O)'
_chemical_formula_sum 'C36.5 H30 Cl F6 N5 O2.5 P Ru'
_chemical_formula_weight 860.14
_space_group_crystal_system monoclinic
_space_group_IT_number 14
_space_group_name_Hall '-P 2ybc'
_space_group_name_H-M_alt 'P 1 21/c 1'
_atom_sites_solution_hydrogens geom
_atom_sites_solution_primary direct
_audit_creation_date 2024-10-13
_audit_creation_method
;FinalCif V143 by Daniel Kratzert, Freiburg 2024, 
https://dkratzert.de/finalcif.html
;
_audit_update_record
;
2024-10-16 deposited with the CCDC.	2024-12-05 downloaded from the CCDC.
;
_cell_angle_alpha 90
_cell_angle_beta 95.034(3)
_cell_angle_gamma 90
_cell_formula_units_Z 4
_cell_length_a 8.7628(7)
_cell_length_b 27.6833(18)
_cell_length_c 14.6097(12)
_cell_measurement_reflns_used 9970
_cell_measurement_temperature 300.00
_cell_measurement_theta_max 25.114
_cell_measurement_theta_min 2.322
_cell_volume 3530.4(5)
_computing_cell_refinement 'SAINT V8.40B (?, 2016)'
_computing_data_collection 'APEX 5 (2024) Bruker AXS Inc., Madison, WI 53719-1173'
_computing_data_reduction 'SAINT V8.40B (?, 2016)'
_computing_molecular_graphics 'Olex2 1.5 (Dolomanov et al., 2009)'
_computing_publication_material 'Olex2 1.5 (Dolomanov et al., 2009)'
_computing_structure_refinement 'XL  (Sheldrick, 2008)'
_computing_structure_solution 'SHELXT 2018/2 (Sheldrick, 2018)'
_diffrn_ambient_environment N~2~
_diffrn_ambient_temperature 300.00
_diffrn_detector HPAD
_diffrn_detector_area_resol_mean 7.39
_diffrn_detector_type 'Bruker PHOTON II CPAD Area Detector'
_diffrn_measured_fraction_theta_full 0.999
_diffrn_measured_fraction_theta_max 0.999
_diffrn_measurement_device '\k-geometry diffractometer'
_diffrn_measurement_device_type 'Bruker D8 VENTURE dual wavelength Mo/Cu'
_diffrn_measurement_method '\w and \f scans'
_diffrn_measurement_specimen_support 'MiTeGen micromount'
_diffrn_radiation_monochromator 'multilayer mirrors'
_diffrn_radiation_probe x-ray
_diffrn_radiation_type MoK\a
_diffrn_radiation_wavelength 0.71073
_diffrn_reflns_av_R_equivalents 0.1322
_diffrn_reflns_av_unetI/netI 0.0510
_diffrn_reflns_Laue_measured_fraction_full 0.999
_diffrn_reflns_Laue_measured_fraction_max 0.999
_diffrn_reflns_limit_h_max 10
_diffrn_reflns_limit_h_min -10
_diffrn_reflns_limit_k_max 33
_diffrn_reflns_limit_k_min -33
_diffrn_reflns_limit_l_max 17
_diffrn_reflns_limit_l_min -17
_diffrn_reflns_number 85572
_diffrn_reflns_point_group_measured_fraction_full 0.999
_diffrn_reflns_point_group_measured_fraction_max 0.999
_diffrn_reflns_theta_full 25.242
_diffrn_reflns_theta_max 25.349
_diffrn_reflns_theta_min 2.030
_diffrn_source 'microfocus sealed X-ray tube'
_diffrn_source_current 1.40
_diffrn_source_type 'Incoatec I\ms HB'
_diffrn_source_voltage 50
_exptl_absorpt_coefficient_mu 0.641
_exptl_absorpt_correction_T_max 0.7452
_exptl_absorpt_correction_T_min 0.5260
_exptl_absorpt_correction_type multi-scan
_exptl_absorpt_process_details
;
SADABS-2016/2 (Bruker,2016/2) was used for absorption correction.
wR2(int) was 0.1445 before and 0.0778 after correction.
The Ratio of minimum to maximum transmission is 0.7059.
The \l/2 correction factor is Not present.
;
_exptl_crystal_colour 'dull reddish red'
_exptl_crystal_colour_lustre dull
_exptl_crystal_colour_modifier reddish
_exptl_crystal_colour_primary red
_exptl_crystal_density_diffrn 1.618
_exptl_crystal_description block
_exptl_crystal_F_000 1736
_exptl_crystal_size_max 0.15
_exptl_crystal_size_mid 0.136
_exptl_crystal_size_min 0.066
_refine_diff_density_max 0.540
_refine_diff_density_min -0.489
_refine_diff_density_rms 0.088
_refine_ls_extinction_method none
_refine_ls_goodness_of_fit_ref 1.095
_refine_ls_hydrogen_treatment constr
_refine_ls_matrix_type full
_refine_ls_number_parameters 497
_refine_ls_number_reflns 6474
_refine_ls_number_restraints 27
_refine_ls_restrained_S_all 1.093
_refine_ls_R_factor_all 0.0785
_refine_ls_R_factor_gt 0.0482
_refine_ls_shift/su_max 0.001
_refine_ls_shift/su_mean 0.000
_refine_ls_structure_factor_coef Fsqd
_refine_ls_weighting_details 'w=1/[\s^2^(Fo^2^)+(0.0265P)^2^+9.6251P] where P=(Fo^2^+2Fc^2^)/3'
_refine_ls_weighting_scheme calc
_refine_ls_wR_factor_gt 0.0979
_refine_ls_wR_factor_ref 0.1158
_reflns_Friedel_coverage 0.000
_reflns_number_gt 4787
_reflns_number_total 6474
_reflns_threshold_expression 'I > 2\s(I)'
_cod_data_source_file d4dt02562h2.cif
_cod_data_source_block mpd1cl
_cod_original_formula_sum 'C36.50 H30 Cl F6 N5 O2.50 P Ru'
_cod_database_code 7717637
_olex2_refinement_description
;
1. Fixed Uiso
 At 1.2 times of:
  All C(H) groups
 At 1.5 times of:
  All C(H,H,H) groups
2. Uiso/Uaniso restraints and constraints
O2S \\sim C4S \\sim C6S: within 2A with sigma of 0.04 and sigma for terminal
atoms of 0.08 within 2A
C5S: within 2A with sigma of 0.04 and sigma for terminal atoms of 0.08 within 2A
O2S \\sim C4S \\sim C6S \\sim C5S: within 2A with sigma of 0.05 and sigma for
terminal atoms of 0.002 within 2A
3. Rigid body (RIGU) restrains
 O2S, C4S, C6S
 with sigma for 1-2 distances of 0.004 and sigma for 1-3 distances of 0.004
 C5S
 with sigma for 1-2 distances of 0.004 and sigma for 1-3 distances of 0.004
4. Others
 Fixed Sof: O2S(0.5) C4S(0.5) C6S(0.5) H6SA(0.5) H6SB(0.5) H6SC(0.5) C5S(0.5)
 H5SA(0.5) H5SB(0.5) H5SC(0.5)
5.a Free rotating group:
 O2S(C4S,C6S)
5.b Aromatic/amide H refined with riding coordinates:
 C9'(H9'), C6(H6), C9(H9), C9"(H9"), C7'(H7'), C10A(H10A), C4A(H4A), C8'(H8'),
 C3(H3), C6"(H6"), C7"(H7"), C8"(H8"), C6'(H6'), C8A(H8A), C9A(H9A), C2A(H2A),
 C3'(H3'), C1(H1), C2'(H2'), C3A(H3A), C2(H2)
5.c Idealised Me refined as rotating group:
 C3S(H3SA,H3SB,H3SC), C2S(H2SA,H2SB,H2SC), C6S(H6SA,H6SB,H6SC), C5S(H5SA,H5SB,
 H5SC)
;
_olex2_submission_special_instructions 'No special instructions were received'
_shelx_shelxl_version_number 2019/1
_shelx_space_group_comment
;
The symmetry employed for this shelxl refinement is uniquely defined
by the following loop, which should always be used as a source of
symmetry information in preference to the above space-group names.
They are only intended as comments.
;
_shelx_estimated_absorpt_t_min 0.910
_shelx_estimated_absorpt_t_max 0.959
_olex2_diffrn_ambient_temperature_device 'Oxford Cryostream 800'
_diffrn_measurement_ambient_temperature_device_make 'Oxford Cryostream 800'

loop_
_space_group_symop_operation_xyz
'x, y, z'
'-x, y+1/2, -z+1/2'
'-x, -y, -z'
'x, -y-1/2, z-1/2'

loop_
_atom_site_label
_atom_site_type_symbol
_atom_site_fract_x
_atom_site_fract_y
_atom_site_fract_z
_atom_site_U_iso_or_equiv
_atom_site_adp_type
_atom_site_occupancy
_atom_site_site_symmetry_order
_atom_site_calc_flag
_atom_site_refinement_flags_posn
_atom_site_refinement_flags_adp
_atom_site_refinement_flags_occupancy
_atom_site_disorder_assembly
_atom_site_disorder_group
Ru1 Ru 0.77835(4) 0.39755(2) 0.85531(3) 0.02966(11) Uani 1 1 d . . . . .
Cl1 Cl 0.86209(14) 0.47952(4) 0.85489(9) 0.0417(3) Uani 1 1 d . . . . .
P1 P 0.34777(18) 0.19756(6) 0.59420(10) 0.0538(4) Uani 1 1 d . . . . .
N1 N 0.7101(4) 0.40193(13) 0.7261(2) 0.0311(8) Uani 1 1 d . . . . .
N2 N 0.9728(4) 0.37375(13) 0.7988(3) 0.0295(8) Uani 1 1 d . . . . .
N3 N 0.5587(4) 0.42338(14) 0.8631(3) 0.0358(9) Uani 1 1 d . . . . .
N2A N 0.7131(4) 0.32524(13) 0.8720(3) 0.0333(9) Uani 1 1 d . . . . .
N1A N 0.8566(4) 0.39018(14) 0.9967(3) 0.0330(9) Uani 1 1 d . . . . .
C8 C 0.8073(5) 0.39005(16) 0.6631(3) 0.0307(10) Uani 1 1 d . . . . .
O1A O 0.8234(5) 0.24028(15) 1.1541(3) 0.0710(13) Uani 1 1 d . . . . .
C5' C 0.9575(5) 0.37243(16) 0.7045(3) 0.0315(10) Uani 1 1 d . . . . .
F6 F 0.5081(5) 0.17207(18) 0.6105(3) 0.1058(16) Uani 1 1 d . . . . .
F5 F 0.3782(5) 0.20450(18) 0.4897(3) 0.0978(14) Uani 1 1 d . . . . .
C12A C 0.8303(5) 0.34523(18) 1.0228(3) 0.0370(11) Uani 1 1 d . . . . .
O1S O 0.9985(5) 0.15740(19) 0.9219(3) 0.0818(15) Uani 1 1 d . . . . .
C11A C 0.7572(5) 0.31151(17) 0.9586(3) 0.0336(11) Uani 1 1 d . . . . .
C5A C 0.8648(6) 0.32401(19) 1.1075(3) 0.0406(12) Uani 1 1 d . . . . .
F4 F 0.2643(6) 0.14893(18) 0.5696(4) 0.1212(18) Uani 1 1 d . . . . .
C7 C 0.5690(5) 0.42021(16) 0.6998(3) 0.0327(10) Uani 1 1 d . . . . .
C7A C 0.7421(6) 0.26695(18) 0.9975(4) 0.0401(12) Uani 1 1 d . . . . .
C5" C 0.4847(5) 0.43363(17) 0.7793(3) 0.0354(11) Uani 1 1 d . . . . .
C9' C 1.1049(5) 0.35760(17) 0.8422(4) 0.0375(11) Uani 1 1 d . . . . .
H9' H 1.117391 0.358436 0.906036 0.045 Uiso 1 1 calc R U . . .
C6 C 0.5219(5) 0.42535(17) 0.6082(3) 0.0360(11) Uani 1 1 d . . . . .
H6 H 0.423714 0.436625 0.590769 0.043 Uiso 1 1 calc R U . . .
C9 C 0.7656(5) 0.39587(17) 0.5705(3) 0.0339(10) Uani 1 1 d . . . . .
H9 H 0.834122 0.387873 0.527794 0.041 Uiso 1 1 calc R U . . .
C5 C 0.6201(5) 0.41382(16) 0.5407(3) 0.0331(11) Uani 1 1 d . . . . .
C9" C 0.4878(6) 0.43491(19) 0.9391(4) 0.0449(13) Uani 1 1 d . . . . .
H9" H 0.536918 0.427981 0.996576 0.054 Uiso 1 1 calc R U . . .
C6A C 0.8121(6) 0.2714(2) 1.0975(4) 0.0488(14) Uani 1 1 d . . . . .
C4 C 0.5704(5) 0.42024(17) 0.4416(3) 0.0351(11) Uani 1 1 d . . . . .
F3 F 0.3182(5) 0.1897(2) 0.6968(3) 0.1189(19) Uani 1 1 d . . . . .
C7' C 1.2060(6) 0.33825(19) 0.7007(4) 0.0457(13) Uani 1 1 d . . . . .
H7' H 1.283991 0.325987 0.668212 0.055 Uiso 1 1 calc R U . . .
F2 F 0.1906(5) 0.2248(2) 0.5780(4) 0.1227(19) Uani 1 1 d . . . . .
C10A C 0.6450(6) 0.28992(18) 0.8204(4) 0.0404(12) Uani 1 1 d . . . . .
H10A H 0.611976 0.296596 0.759446 0.048 Uiso 1 1 calc R U . . .
C4A C 0.9344(7) 0.3525(2) 1.1751(4) 0.0539(15) Uani 1 1 d . . . . .
H4A H 0.958963 0.340729 1.234185 0.065 Uiso 1 1 calc R U . . .
F1 F 0.4310(6) 0.24760(17) 0.6145(4) 0.1140(17) Uani 1 1 d . . . . .
C8' C 1.2219(6) 0.33991(19) 0.7950(4) 0.0459(13) Uani 1 1 d . . . . .
H8' H 1.311838 0.329054 0.826993 0.055 Uiso 1 1 calc R U . . .
C3 C 0.4481(6) 0.45019(19) 0.4127(4) 0.0462(13) Uani 1 1 d . . . . .
H3 H 0.399739 0.467736 0.456081 0.055 Uiso 1 1 calc R U . . .
C6" C 0.3426(6) 0.45577(19) 0.7716(4) 0.0457(13) Uani 1 1 d . . . . .
H6" H 0.294476 0.462815 0.713909 0.055 Uiso 1 1 calc R U . . .
C1S C 1.1059(7) 0.1822(2) 0.9064(4) 0.0478(13) Uani 1 1 d . . . . .
C7" C 0.2726(6) 0.4673(2) 0.8489(4) 0.0516(14) Uani 1 1 d . . . . .
H7" H 0.177177 0.482246 0.844162 0.062 Uiso 1 1 calc R U . . .
C8" C 0.3459(6) 0.4565(2) 0.9340(4) 0.0540(15) Uani 1 1 d . . . . .
H8" H 0.299835 0.463680 0.987366 0.065 Uiso 1 1 calc R U . . .
C6' C 1.0723(6) 0.35510(19) 0.6553(4) 0.0425(12) Uani 1 1 d . . . . .
H6' H 1.059751 0.354755 0.591415 0.051 Uiso 1 1 calc R U . . .
C8A C 0.6706(7) 0.23160(19) 0.9439(4) 0.0502(14) Uani 1 1 d . . . . .
H8A H 0.655465 0.200773 0.966718 0.060 Uiso 1 1 calc R U . . .
C9A C 0.6217(7) 0.2439(2) 0.8540(4) 0.0524(15) Uani 1 1 d . . . . .
H9A H 0.572515 0.220811 0.815586 0.063 Uiso 1 1 calc R U . . .
C2A C 0.9281(6) 0.41768(19) 1.0647(3) 0.0405(12) Uani 1 1 d . . . . .
H2A H 0.951631 0.449614 1.052071 0.049 Uiso 1 1 calc R U . . .
C3' C 0.6431(6) 0.3960(2) 0.3735(3) 0.0461(13) Uani 1 1 d . . . . .
H3' H 0.727729 0.376636 0.390268 0.055 Uiso 1 1 calc R U . . .
C1 C 0.4667(7) 0.4295(2) 0.2559(4) 0.0582(16) Uani 1 1 d . . . . .
H1 H 0.430697 0.432188 0.194278 0.070 Uiso 1 1 calc R U . . .
C2' C 0.5911(7) 0.4002(2) 0.2818(4) 0.0588(16) Uani 1 1 d . . . . .
H2' H 0.639671 0.383445 0.237456 0.071 Uiso 1 1 calc R U . . .
C3A C 0.9669(6) 0.3997(2) 1.1519(4) 0.0517(14) Uani 1 1 d . . . . .
H3A H 1.016078 0.419862 1.196194 0.062 Uiso 1 1 calc R U . . .
C2 C 0.3974(7) 0.4544(2) 0.3214(4) 0.0551(15) Uani 1 1 d . . . . .
H2 H 0.314731 0.474457 0.303994 0.066 Uiso 1 1 calc R U . . .
C3S C 1.2658(8) 0.1664(3) 0.9312(5) 0.081(2) Uani 1 1 d . . . . .
H3SA H 1.265393 0.135693 0.961764 0.122 Uiso 1 1 calc R U . . .
H3SB H 1.317289 0.189785 0.971363 0.122 Uiso 1 1 calc R U . . .
H3SC H 1.318289 0.163405 0.876468 0.122 Uiso 1 1 calc R U . . .
C2S C 1.0834(8) 0.2307(2) 0.8633(4) 0.0673(18) Uani 1 1 d . . . . .
H2SA H 1.118497 0.255118 0.906763 0.101 Uiso 1 1 calc R U . . .
H2SB H 0.976559 0.235512 0.845052 0.101 Uiso 1 1 calc R U . . .
H2SC H 1.140582 0.232647 0.810319 0.101 Uiso 1 1 calc R U . . .
O2S O 0.8447(12) 0.5363(4) 0.4523(8) 0.102(3) Uani 0.5 1 d G U P A -1
C4S C 0.9450(19) 0.5076(6) 0.4729(8) 0.101(3) Uani 0.5 1 d G U P A -1
C6S C 1.0282(17) 0.5061(7) 0.5675(9) 0.103(3) Uani 0.5 1 d G U P A -1
H6SA H 1.029679 0.537836 0.593979 0.154 Uiso 0.5 1 calc R U P A -1
H6SB H 1.131337 0.495192 0.563338 0.154 Uiso 0.5 1 calc R U P A -1
H6SC H 0.976519 0.484275 0.605487 0.154 Uiso 0.5 1 calc R U P A -1
C5S C 1.0183(19) 0.4762(7) 0.4033(12) 0.101(3) Uani 0.5 1 d . U P A -1
H5SA H 0.939629 0.460359 0.364414 0.151 Uiso 0.5 1 calc R U P A -1
H5SB H 1.082698 0.452415 0.435035 0.151 Uiso 0.5 1 calc R U P A -1
H5SC H 1.078744 0.496067 0.366513 0.151 Uiso 0.5 1 calc R U P A -1

loop_
_atom_site_aniso_label
_atom_site_aniso_U_11
_atom_site_aniso_U_22
_atom_site_aniso_U_33
_atom_site_aniso_U_23
_atom_site_aniso_U_13
_atom_site_aniso_U_12
Ru1 0.0307(2) 0.0313(2) 0.02640(19) 0.00038(17) -0.00046(14) 0.00112(17)
Cl1 0.0391(7) 0.0328(6) 0.0520(8) 0.0025(5) -0.0027(6) -0.0016(5)
P1 0.0442(9) 0.0757(11) 0.0410(8) 0.0064(8) 0.0010(7) -0.0024(8)
N1 0.029(2) 0.034(2) 0.030(2) 0.0023(17) 0.0041(16) 0.0042(17)
N2 0.029(2) 0.028(2) 0.031(2) 0.0035(16) -0.0030(16) 0.0018(16)
N3 0.036(2) 0.036(2) 0.036(2) -0.0037(18) 0.0065(18) -0.0011(18)
N2A 0.032(2) 0.033(2) 0.035(2) -0.0022(17) 0.0049(18) -0.0001(17)
N1A 0.032(2) 0.035(2) 0.031(2) -0.0015(17) 0.0000(17) 0.0042(17)
C8 0.030(2) 0.031(2) 0.031(2) -0.0006(19) -0.0001(19) 0.003(2)
O1A 0.085(3) 0.065(3) 0.064(3) 0.032(2) 0.009(2) 0.006(2)
C5' 0.031(3) 0.032(2) 0.031(3) 0.002(2) 0.000(2) 0.003(2)
F6 0.065(3) 0.142(4) 0.111(4) 0.056(3) 0.016(2) 0.034(3)
F5 0.088(3) 0.155(4) 0.050(2) 0.015(3) 0.006(2) -0.019(3)
C12A 0.036(3) 0.044(3) 0.031(3) 0.000(2) 0.005(2) 0.005(2)
O1S 0.073(3) 0.099(4) 0.072(3) 0.019(3) 0.000(3) -0.035(3)
C11A 0.032(3) 0.037(3) 0.033(3) -0.002(2) 0.009(2) 0.002(2)
C5A 0.037(3) 0.052(3) 0.033(3) 0.007(2) 0.002(2) 0.008(2)
F4 0.127(4) 0.109(4) 0.132(4) -0.019(3) 0.033(3) -0.060(3)
C7 0.030(2) 0.031(2) 0.037(3) 0.000(2) 0.001(2) 0.004(2)
C7A 0.044(3) 0.036(3) 0.042(3) 0.006(2) 0.011(2) 0.003(2)
C5" 0.029(3) 0.038(3) 0.040(3) 0.001(2) 0.008(2) -0.001(2)
C9' 0.033(3) 0.039(3) 0.039(3) 0.004(2) -0.005(2) 0.003(2)
C6 0.030(3) 0.040(3) 0.037(3) 0.002(2) -0.004(2) 0.003(2)
C9 0.035(3) 0.036(2) 0.030(2) -0.002(2) 0.003(2) 0.004(2)
C5 0.033(3) 0.029(2) 0.036(3) 0.000(2) -0.004(2) 0.002(2)
C9" 0.044(3) 0.051(3) 0.041(3) -0.005(2) 0.011(2) 0.002(3)
C6A 0.051(3) 0.053(3) 0.044(3) 0.015(3) 0.014(3) 0.011(3)
C4 0.037(3) 0.033(2) 0.034(3) 0.002(2) -0.003(2) -0.001(2)
F3 0.098(3) 0.215(6) 0.046(2) 0.019(3) 0.019(2) 0.006(4)
C7' 0.038(3) 0.052(3) 0.047(3) -0.004(3) 0.005(2) 0.012(2)
F2 0.060(3) 0.164(5) 0.146(5) 0.054(4) 0.018(3) 0.032(3)
C10A 0.039(3) 0.043(3) 0.038(3) -0.011(2) 0.001(2) -0.004(2)
C4A 0.056(4) 0.077(4) 0.027(3) 0.006(3) -0.004(3) 0.013(3)
F1 0.108(4) 0.096(3) 0.141(4) -0.034(3) 0.021(3) -0.028(3)
C8' 0.034(3) 0.046(3) 0.056(4) 0.003(3) -0.005(2) 0.008(2)
C3 0.054(3) 0.046(3) 0.038(3) 0.001(2) -0.003(3) 0.007(3)
C6" 0.035(3) 0.046(3) 0.056(4) 0.000(3) 0.002(3) 0.008(2)
C1S 0.051(3) 0.059(4) 0.034(3) -0.005(3) 0.005(2) -0.007(3)
C7" 0.034(3) 0.056(3) 0.067(4) -0.008(3) 0.010(3) 0.009(3)
C8" 0.045(3) 0.064(4) 0.056(4) -0.012(3) 0.020(3) 0.001(3)
C6' 0.039(3) 0.053(3) 0.036(3) -0.002(2) 0.002(2) 0.009(2)
C8A 0.056(4) 0.035(3) 0.061(4) 0.003(3) 0.019(3) 0.000(3)
C9A 0.056(4) 0.043(3) 0.058(4) -0.019(3) 0.008(3) -0.013(3)
C2A 0.045(3) 0.044(3) 0.032(3) -0.007(2) -0.002(2) 0.000(2)
C3' 0.051(3) 0.054(3) 0.031(3) -0.002(3) -0.007(2) 0.006(3)
C1 0.070(4) 0.068(4) 0.033(3) 0.007(3) -0.011(3) -0.006(3)
C2' 0.070(4) 0.078(4) 0.028(3) -0.002(3) 0.003(3) 0.010(4)
C3A 0.058(4) 0.058(4) 0.036(3) -0.008(3) -0.011(3) 0.004(3)
C2 0.061(4) 0.056(4) 0.045(3) 0.010(3) -0.013(3) 0.004(3)
C3S 0.064(5) 0.089(5) 0.089(6) -0.003(4) 0.004(4) 0.012(4)
C2S 0.084(5) 0.055(4) 0.061(4) -0.002(3) -0.005(4) -0.001(3)
O2S 0.067(5) 0.120(7) 0.120(7) 0.003(5) 0.013(5) 0.025(4)
C4S 0.065(5) 0.118(7) 0.120(7) 0.005(6) 0.014(5) 0.024(4)
C6S 0.067(5) 0.120(7) 0.122(7) 0.007(6) 0.012(5) 0.021(4)
C5S 0.065(5) 0.117(7) 0.121(7) 0.004(6) 0.016(5) 0.025(4)

loop_
_atom_type_symbol
_atom_type_description
_atom_type_scat_dispersion_real
_atom_type_scat_dispersion_imag
_atom_type_scat_source
C C 0.0033 0.0016 'International Tables Vol C Tables 4.2.6.8 and 6.1.1.4'
H H 0.0000 0.0000 'International Tables Vol C Tables 4.2.6.8 and 6.1.1.4'
Cl Cl 0.1484 0.1585 'International Tables Vol C Tables 4.2.6.8 and 6.1.1.4'
F F 0.0171 0.0103 'International Tables Vol C Tables 4.2.6.8 and 6.1.1.4'
N N 0.0061 0.0033 'International Tables Vol C Tables 4.2.6.8 and 6.1.1.4'
O O 0.0106 0.0060 'International Tables Vol C Tables 4.2.6.8 and 6.1.1.4'
P P 0.1023 0.0942 'International Tables Vol C Tables 4.2.6.8 and 6.1.1.4'
Ru Ru -1.2594 0.8363 'International Tables Vol C Tables 4.2.6.8 and 6.1.1.4'

loop_
_geom_angle_atom_site_label_1
_geom_angle_atom_site_label_2
_geom_angle_atom_site_label_3
_geom_angle
_geom_angle_site_symmetry_1
_geom_angle_site_symmetry_3
_geom_angle_publ_flag
N1 Ru1 Cl1 90.38(12) . . ?
N1 Ru1 N2 79.93(15) . . ?
N1 Ru1 N3 79.76(15) . . ?
N1 Ru1 N2A 96.24(15) . . ?
N1 Ru1 N1A 177.92(15) . . ?
N2 Ru1 Cl1 92.16(11) . . ?
N2 Ru1 N3 159.69(15) . . ?
N2 Ru1 N2A 89.14(14) . . ?
N2 Ru1 N1A 98.64(14) . . ?
N3 Ru1 Cl1 87.66(11) . . ?
N3 Ru1 N2A 93.38(15) . . ?
N3 Ru1 N1A 101.67(15) . . ?
N2A Ru1 Cl1 173.37(11) . . ?
N2A Ru1 N1A 82.19(15) . . ?
N1A Ru1 Cl1 91.19(11) . . ?
F6 P1 F5 88.7(2) . . ?
F6 P1 F1 88.5(3) . . ?
F4 P1 F6 92.4(3) . . ?
F4 P1 F5 89.9(3) . . ?
F4 P1 F2 89.6(3) . . ?
F4 P1 F1 177.4(3) . . ?
F3 P1 F6 90.8(3) . . ?
F3 P1 F5 178.9(3) . . ?
F3 P1 F4 89.3(3) . . ?
F3 P1 F2 89.7(3) . . ?
F3 P1 F1 93.1(3) . . ?
F2 P1 F6 178.0(3) . . ?
F2 P1 F5 90.9(3) . . ?
F2 P1 F1 89.5(3) . . ?
F1 P1 F5 87.8(3) . . ?
C8 N1 Ru1 119.5(3) . . ?
C8 N1 C7 120.7(4) . . ?
C7 N1 Ru1 119.6(3) . . ?
C5' N2 Ru1 113.4(3) . . ?
C9' N2 Ru1 128.6(3) . . ?
C9' N2 C5' 117.9(4) . . ?
C5" N3 Ru1 113.2(3) . . ?
C9" N3 Ru1 128.5(4) . . ?
C9" N3 C5" 118.0(4) . . ?
C11A N2A Ru1 108.6(3) . . ?
C10A N2A Ru1 137.8(3) . . ?
C10A N2A C11A 113.6(4) . . ?
C12A N1A Ru1 108.6(3) . . ?
C12A N1A C2A 113.3(4) . . ?
C2A N1A Ru1 138.1(3) . . ?
N1 C8 C5' 113.1(4) . . ?
N1 C8 C9 120.8(4) . . ?
C9 C8 C5' 126.0(4) . . ?
N2 C5' C8 114.0(4) . . ?
C6' C5' N2 121.5(4) . . ?
C6' C5' C8 124.5(4) . . ?
N1A C12A C11A 120.1(4) . . ?
N1A C12A C5A 128.8(5) . . ?
C5A C12A C11A 111.1(5) . . ?
N2A C11A C12A 120.4(4) . . ?
N2A C11A C7A 127.9(5) . . ?
C7A C11A C12A 111.7(4) . . ?
C12A C5A C6A 106.1(4) . . ?
C4A C5A C12A 116.9(5) . . ?
C4A C5A C6A 137.0(5) . . ?
N1 C7 C5" 112.2(4) . . ?
N1 C7 C6 120.1(4) . . ?
C6 C7 C5" 127.7(4) . . ?
C11A C7A C6A 106.0(4) . . ?
C11A C7A C8A 117.6(5) . . ?
C8A C7A C6A 136.4(5) . . ?
N3 C5" C7 114.9(4) . . ?
N3 C5" C6" 121.2(5) . . ?
C6" C5" C7 123.9(5) . . ?
N2 C9' H9' 119.0 . . ?
N2 C9' C8' 122.1(5) . . ?
C8' C9' H9' 119.0 . . ?
C7 C6 H6 119.6 . . ?
C7 C6 C5 120.8(4) . . ?
C5 C6 H6 119.6 . . ?
C8 C9 H9 119.9 . . ?
C8 C9 C5 120.1(4) . . ?
C5 C9 H9 119.9 . . ?
C6 C5 C4 120.9(4) . . ?
C9 C5 C6 117.4(4) . . ?
C9 C5 C4 121.8(4) . . ?
N3 C9" H9" 118.8 . . ?
N3 C9" C8" 122.4(5) . . ?
C8" C9" H9" 118.8 . . ?
O1A C6A C5A 127.9(6) . . ?
O1A C6A C7A 127.0(6) . . ?
C5A C6A C7A 105.1(4) . . ?
C3 C4 C5 121.3(4) . . ?
C3 C4 C3' 117.1(5) . . ?
C3' C4 C5 121.5(4) . . ?
C8' C7' H7' 120.7 . . ?
C8' C7' C6' 118.7(5) . . ?
C6' C7' H7' 120.7 . . ?
N2A C10A H10A 118.6 . . ?
N2A C10A C9A 122.9(5) . . ?
C9A C10A H10A 118.6 . . ?
C5A C4A H4A 121.4 . . ?
C5A C4A C3A 117.2(5) . . ?
C3A C4A H4A 121.4 . . ?
C9' C8' H8' 120.0 . . ?
C7' C8' C9' 120.0(5) . . ?
C7' C8' H8' 120.0 . . ?
C4 C3 H3 119.3 . . ?
C2 C3 C4 121.4(5) . . ?
C2 C3 H3 119.3 . . ?
C5" C6" H6" 119.9 . . ?
C7" C6" C5" 120.1(5) . . ?
C7" C6" H6" 119.9 . . ?
O1S C1S C3S 121.6(6) . . ?
O1S C1S C2S 121.2(6) . . ?
C3S C1S C2S 117.2(6) . . ?
C6" C7" H7" 120.5 . . ?
C6" C7" C8" 119.0(5) . . ?
C8" C7" H7" 120.5 . . ?
C9" C8" C7" 119.3(5) . . ?
C9" C8" H8" 120.4 . . ?
C7" C8" H8" 120.4 . . ?
C5' C6' C7' 119.8(5) . . ?
C5' C6' H6' 120.1 . . ?
C7' C6' H6' 120.1 . . ?
C7A C8A H8A 121.5 . . ?
C7A C8A C9A 117.0(5) . . ?
C9A C8A H8A 121.5 . . ?
C10A C9A H9A 119.4 . . ?
C8A C9A C10A 121.1(5) . . ?
C8A C9A H9A 119.4 . . ?
N1A C2A H2A 118.9 . . ?
N1A C2A C3A 122.2(5) . . ?
C3A C2A H2A 118.9 . . ?
C4 C3' H3' 119.4 . . ?
C2' C3' C4 121.1(5) . . ?
C2' C3' H3' 119.4 . . ?
C2' C1 H1 120.3 . . ?
C2 C1 H1 120.3 . . ?
C2 C1 C2' 119.5(5) . . ?
C3' C2' C1 120.0(5) . . ?
C3' C2' H2' 120.0 . . ?
C1 C2' H2' 120.0 . . ?
C4A C3A H3A 119.2 . . ?
C2A C3A C4A 121.6(5) . . ?
C2A C3A H3A 119.2 . . ?
C3 C2 H2 119.6 . . ?
C1 C2 C3 120.8(6) . . ?
C1 C2 H2 119.6 . . ?
C1S C3S H3SA 109.5 . . ?
C1S C3S H3SB 109.5 . . ?
C1S C3S H3SC 109.5 . . ?
H3SA C3S H3SB 109.5 . . ?
H3SA C3S H3SC 109.5 . . ?
H3SB C3S H3SC 109.5 . . ?
C1S C2S H2SA 109.5 . . ?
C1S C2S H2SB 109.5 . . ?
C1S C2S H2SC 109.5 . . ?
H2SA C2S H2SB 109.5 . . ?
H2SA C2S H2SC 109.5 . . ?
H2SB C2S H2SC 109.5 . . ?
O2S C4S C6S 122.1 . . ?
O2S C4S C5S 123.4(10) . . ?
C6S C4S C5S 113.5(10) . . ?
C4S C6S H6SA 109.5 . . ?
C4S C6S H6SB 109.5 . . ?
C4S C6S H6SC 109.5 . . ?
H6SA C6S H6SB 109.5 . . ?
H6SA C6S H6SC 109.5 . . ?
H6SB C6S H6SC 109.5 . . ?
C4S C5S H5SA 109.5 . . ?
C4S C5S H5SB 109.5 . . ?
C4S C5S H5SC 109.5 . . ?
H5SA C5S H5SB 109.5 . . ?
H5SA C5S H5SC 109.5 . . ?
H5SB C5S H5SC 109.5 . . ?

loop_
_geom_bond_atom_site_label_1
_geom_bond_atom_site_label_2
_geom_bond_distance
_geom_bond_site_symmetry_2
_geom_bond_publ_flag
Ru1 Cl1 2.3851(12) . ?
Ru1 N1 1.933(4) . ?
Ru1 N2 2.065(4) . ?
Ru1 N3 2.066(4) . ?
Ru1 N2A 2.102(4) . ?
Ru1 N1A 2.128(4) . ?
P1 F6 1.572(4) . ?
P1 F5 1.584(4) . ?
P1 F4 1.559(5) . ?
P1 F3 1.558(4) . ?
P1 F2 1.570(4) . ?
P1 F1 1.581(5) . ?
N1 C8 1.348(6) . ?
N1 C7 1.360(6) . ?
N2 C5' 1.374(6) . ?
N2 C9' 1.346(6) . ?
N3 C5" 1.364(6) . ?
N3 C9" 1.357(6) . ?
N2A C11A 1.346(6) . ?
N2A C10A 1.342(6) . ?
N1A C12A 1.328(6) . ?
N1A C2A 1.360(6) . ?
C8 C5' 1.482(6) . ?
C8 C9 1.379(6) . ?
O1A C6A 1.194(6) . ?
C5' C6' 1.374(6) . ?
C12A C11A 1.433(7) . ?
C12A C5A 1.380(7) . ?
O1S C1S 1.203(6) . ?
C11A C7A 1.369(7) . ?
C5A C6A 1.530(8) . ?
C5A C4A 1.365(7) . ?
C7 C5" 1.477(6) . ?
C7 C6 1.373(6) . ?
C7A C6A 1.539(8) . ?
C7A C8A 1.370(7) . ?
C5" C6" 1.383(7) . ?
C9' H9' 0.9300 . ?
C9' C8' 1.375(7) . ?
C6 H6 0.9300 . ?
C6 C5 1.402(7) . ?
C9 H9 0.9300 . ?
C9 C5 1.401(6) . ?
C5 C4 1.485(6) . ?
C9" H9" 0.9300 . ?
C9" C8" 1.375(7) . ?
C4 C3 1.391(7) . ?
C4 C3' 1.399(7) . ?
C7' H7' 0.9300 . ?
C7' C8' 1.373(7) . ?
C7' C6' 1.376(7) . ?
C10A H10A 0.9300 . ?
C10A C9A 1.388(7) . ?
C4A H4A 0.9300 . ?
C4A C3A 1.387(8) . ?
C8' H8' 0.9300 . ?
C3 H3 0.9300 . ?
C3 C2 1.374(7) . ?
C6" H6" 0.9300 . ?
C6" C7" 1.369(7) . ?
C1S C3S 1.483(8) . ?
C1S C2S 1.487(8) . ?
C7" H7" 0.9300 . ?
C7" C8" 1.382(8) . ?
C8" H8" 0.9300 . ?
C6' H6' 0.9300 . ?
C8A H8A 0.9300 . ?
C8A C9A 1.387(8) . ?
C9A H9A 0.9300 . ?
C2A H2A 0.9300 . ?
C2A C3A 1.382(7) . ?
C3' H3' 0.9300 . ?
C3' C2' 1.383(7) . ?
C1 H1 0.9300 . ?
C1 C2' 1.384(8) . ?
C1 C2 1.365(8) . ?
C2' H2' 0.9300 . ?
C3A H3A 0.9300 . ?
C2 H2 0.9300 . ?
C3S H3SA 0.9600 . ?
C3S H3SB 0.9600 . ?
C3S H3SC 0.9600 . ?
C2S H2SA 0.9600 . ?
C2S H2SB 0.9600 . ?
C2S H2SC 0.9600 . ?
O2S C4S 1.2050 . ?
C4S C6S 1.5049 . ?
C4S C5S 1.522(19) . ?
C6S H6SA 0.9600 . ?
C6S H6SB 0.9600 . ?
C6S H6SC 0.9600 . ?
C5S H5SA 0.9600 . ?
C5S H5SB 0.9600 . ?
C5S H5SC 0.9600 . ?

loop_
_geom_torsion_atom_site_label_1
_geom_torsion_atom_site_label_2
_geom_torsion_atom_site_label_3
_geom_torsion_atom_site_label_4
_geom_torsion
_geom_torsion_site_symmetry_1
_geom_torsion_site_symmetry_2
_geom_torsion_site_symmetry_3
_geom_torsion_site_symmetry_4
_geom_torsion_publ_flag
Ru1 N1 C8 C5' 2.7(5) . . . . ?
Ru1 N1 C8 C9 -175.6(3) . . . . ?
Ru1 N1 C7 C5" -1.2(5) . . . . ?
Ru1 N1 C7 C6 177.3(3) . . . . ?
Ru1 N2 C5' C8 2.2(5) . . . . ?
Ru1 N2 C5' C6' -176.5(4) . . . . ?
Ru1 N2 C9' C8' 175.7(4) . . . . ?
Ru1 N3 C5" C7 5.4(5) . . . . ?
Ru1 N3 C5" C6" -173.5(4) . . . . ?
Ru1 N3 C9" C8" 173.2(4) . . . . ?
Ru1 N2A C11A C12A 2.2(5) . . . . ?
Ru1 N2A C11A C7A -177.6(4) . . . . ?
Ru1 N2A C10A C9A 178.3(4) . . . . ?
Ru1 N1A C12A C11A -1.1(5) . . . . ?
Ru1 N1A C12A C5A 178.6(4) . . . . ?
Ru1 N1A C2A C3A -178.0(4) . . . . ?
N1 C8 C5' N2 -3.1(6) . . . . ?
N1 C8 C5' C6' 175.5(5) . . . . ?
N1 C8 C9 C5 -0.7(7) . . . . ?
N1 C7 C5" N3 -3.0(6) . . . . ?
N1 C7 C5" C6" 175.9(5) . . . . ?
N1 C7 C6 C5 -2.6(7) . . . . ?
N2 C5' C6' C7' 0.5(8) . . . . ?
N2 C9' C8' C7' -0.1(8) . . . . ?
N3 C5" C6" C7" -0.8(8) . . . . ?
N3 C9" C8" C7" -0.6(9) . . . . ?
N2A C11A C7A C6A 179.8(5) . . . . ?
N2A C11A C7A C8A -1.7(8) . . . . ?
N2A C10A C9A C8A -1.0(8) . . . . ?
N1A C12A C11A N2A -0.8(7) . . . . ?
N1A C12A C11A C7A 179.0(4) . . . . ?
N1A C12A C5A C6A -178.6(5) . . . . ?
N1A C12A C5A C4A 0.6(8) . . . . ?
N1A C2A C3A C4A -0.2(9) . . . . ?
C8 N1 C7 C5" -176.4(4) . . . . ?
C8 N1 C7 C6 2.1(7) . . . . ?
C8 C5' C6' C7' -178.1(5) . . . . ?
C8 C9 C5 C6 0.1(7) . . . . ?
C8 C9 C5 C4 -179.5(4) . . . . ?
C5' N2 C9' C8' -0.4(7) . . . . ?
C5' C8 C9 C5 -178.8(4) . . . . ?
C12A N1A C2A C3A -0.5(7) . . . . ?
C12A C11A C7A C6A 0.0(6) . . . . ?
C12A C11A C7A C8A 178.5(5) . . . . ?
C12A C5A C6A O1A 178.5(6) . . . . ?
C12A C5A C6A C7A -1.0(5) . . . . ?
C12A C5A C4A C3A -1.3(8) . . . . ?
C11A N2A C10A C9A 0.5(7) . . . . ?
C11A C12A C5A C6A 1.1(6) . . . . ?
C11A C12A C5A C4A -179.7(5) . . . . ?
C11A C7A C6A O1A -178.9(6) . . . . ?
C11A C7A C6A C5A 0.6(5) . . . . ?
C11A C7A C8A C9A 1.1(8) . . . . ?
C5A C12A C11A N2A 179.5(4) . . . . ?
C5A C12A C11A C7A -0.7(6) . . . . ?
C5A C4A C3A C2A 1.2(8) . . . . ?
C7 N1 C8 C5' 177.9(4) . . . . ?
C7 N1 C8 C9 -0.4(7) . . . . ?
C7 C5" C6" C7" -179.5(5) . . . . ?
C7 C6 C5 C9 1.5(7) . . . . ?
C7 C6 C5 C4 -178.8(4) . . . . ?
C7A C8A C9A C10A 0.1(8) . . . . ?
C5" N3 C9" C8" -0.2(8) . . . . ?
C5" C7 C6 C5 175.6(5) . . . . ?
C5" C6" C7" C8" -0.1(8) . . . . ?
C9' N2 C5' C8 178.9(4) . . . . ?
C9' N2 C5' C6' 0.2(7) . . . . ?
C6 C7 C5" N3 178.7(5) . . . . ?
C6 C7 C5" C6" -2.5(8) . . . . ?
C6 C5 C4 C3 19.2(7) . . . . ?
C6 C5 C4 C3' -159.9(5) . . . . ?
C9 C8 C5' N2 175.1(4) . . . . ?
C9 C8 C5' C6' -6.3(8) . . . . ?
C9 C5 C4 C3 -161.2(5) . . . . ?
C9 C5 C4 C3' 19.7(7) . . . . ?
C5 C4 C3 C2 -176.9(5) . . . . ?
C5 C4 C3' C2' 176.7(5) . . . . ?
C9" N3 C5" C7 179.8(4) . . . . ?
C9" N3 C5" C6" 0.9(7) . . . . ?
C6A C5A C4A C3A 177.6(6) . . . . ?
C6A C7A C8A C9A 179.0(6) . . . . ?
C4 C3 C2 C1 -0.6(9) . . . . ?
C4 C3' C2' C1 1.0(9) . . . . ?
C10A N2A C11A C12A -179.3(4) . . . . ?
C10A N2A C11A C7A 0.9(7) . . . . ?
C4A C5A C6A O1A -0.5(11) . . . . ?
C4A C5A C6A C7A -180.0(6) . . . . ?
C8' C7' C6' C5' -0.9(8) . . . . ?
C3 C4 C3' C2' -2.5(8) . . . . ?
C6" C7" C8" C9" 0.8(9) . . . . ?
C6' C7' C8' C9' 0.8(8) . . . . ?
C8A C7A C6A O1A 3.1(10) . . . . ?
C8A C7A C6A C5A -177.5(6) . . . . ?
C2A N1A C12A C11A -179.3(4) . . . . ?
C2A N1A C12A C5A 0.4(7) . . . . ?
C3' C4 C3 C2 2.3(8) . . . . ?
C2' C1 C2 C3 -0.9(9) . . . . ?
C2 C1 C2' C3' 0.7(9) . . . . ?
